data_7218831
loop_
_publ_author_name
'Chen, Ying-Hsuan'
'Peng, Kai-En'
'Lee, Gene-Hsiang'
'Peng, Shie-Ming'
'Chiu, Ching-Wen'

_publ_section_title
;
 Symmetrical non-chelating poly-N-heterocyclic carbenes
;
_journal_issue 107
_journal_name_full 'RSC Adv.'
_journal_page_first 62789
_journal_paper_doi 10.1039/C4RA12597E
_journal_volume 4
_journal_year 2014
_chemical_formula_sum 'C44 H40 Cl6 I2 N6 Ni2 O4'
_chemical_formula_weight 1300.74
_chemical_name_systematic 2a-(NiCpI)2
_space_group_IT_number 14
_symmetry_cell_setting monoclinic
_symmetry_space_group_name_Hall '-P 2ybc'
_symmetry_space_group_name_H-M 'P 1 21/c 1'
_atom_sites_solution_hydrogens geom
_atom_sites_solution_primary direct
_atom_sites_solution_secondary difmap
_audit_creation_method SHELXL-97
_cell_angle_alpha 90.00
_cell_angle_beta 109.2740(13)
_cell_angle_gamma 90.00
_cell_formula_units_Z 2
_cell_length_a 9.0998(3)
_cell_length_b 24.2692(7)
_cell_length_c 11.5148(4)
_cell_measurement_reflns_used 12336
_cell_measurement_temperature 150(2)
_cell_measurement_theta_max 25.00
_cell_measurement_theta_min 1.68
_cell_volume 2400.45(14)
_computing_cell_refinement DENZO-SMN
_computing_data_collection 'NONIUS COLLECT'
_computing_data_reduction DENZO-SMN
_computing_molecular_graphics 'Bruker SHELXTL'
_computing_publication_material 'Bruker SHELXTL'
_computing_structure_refinement 'SHELXL-97 (Sheldrick, 1997)'
_computing_structure_solution 'SHELXS-97 (Sheldrick, 1990)'
_diffrn_ambient_temperature 150(2)
_diffrn_measured_fraction_theta_full 0.999
_diffrn_measured_fraction_theta_max 0.999
_diffrn_measurement_device_type 'NONIUS KappaCCD'
_diffrn_measurement_method '\w scans'
_diffrn_radiation_monochromator graphite
_diffrn_radiation_source 'fine-focus sealed tube'
_diffrn_radiation_type MoK\a
_diffrn_radiation_wavelength 0.71073
_diffrn_reflns_av_R_equivalents 0.0562
_diffrn_reflns_av_sigmaI/netI 0.0703
_diffrn_reflns_limit_h_max 10
_diffrn_reflns_limit_h_min -10
_diffrn_reflns_limit_k_max 28
_diffrn_reflns_limit_k_min -24
_diffrn_reflns_limit_l_max 13
_diffrn_reflns_limit_l_min -13
_diffrn_reflns_number 12336
_diffrn_reflns_theta_full 25.00
_diffrn_reflns_theta_max 25.00
_diffrn_reflns_theta_min 1.68
_exptl_absorpt_coefficient_mu 2.453
_exptl_absorpt_correction_T_max 0.940
_exptl_absorpt_correction_T_min 0.674
_exptl_absorpt_correction_type multi-scan
_exptl_crystal_colour orange
_exptl_crystal_density_diffrn 1.800
_exptl_crystal_density_method 'not measured'
_exptl_crystal_description plate
_exptl_crystal_F_000 1284
_exptl_crystal_recrystallization_method 'Re-crystallisation from solvent: chloroform '
_exptl_crystal_size_max 0.20
_exptl_crystal_size_mid 0.12
_exptl_crystal_size_min 0.02
_refine_diff_density_max 2.986
_refine_diff_density_min -2.686
_refine_diff_density_rms 0.331
_refine_ls_extinction_method none
_refine_ls_goodness_of_fit_ref 1.333
_refine_ls_hydrogen_treatment constr
_refine_ls_matrix_type full
_refine_ls_number_parameters 288
_refine_ls_number_reflns 4218
_refine_ls_number_restraints 15
_refine_ls_restrained_S_all 1.340
_refine_ls_R_factor_all 0.1690
_refine_ls_R_factor_gt 0.1254
_refine_ls_shift/su_max 0.000
_refine_ls_shift/su_mean 0.000
_refine_ls_structure_factor_coef Fsqd
_refine_ls_weighting_details 'calc w=1/[\s^2^(Fo^2^)+(0.1420P)^2^+20.3435P] where P=(Fo^2^+2Fc^2^)/3'
_refine_ls_weighting_scheme calc
_refine_ls_wR_factor_gt 0.3282
_refine_ls_wR_factor_ref 0.3470
_reflns_number_gt 2627
_reflns_number_total 4218
_reflns_threshold_expression >2sigma(I)
_cod_data_source_file c4ra12597e2.cif
_cod_data_source_block ic16141
_cod_depositor_comments
;
The following automatic conversions were performed:

'_symmetry_cell_setting' value 'Monoclinic' changed to 'monoclinic'
according to
/usr/data/users/saulius/crontab/automatic-downloads/rss-feeds/RSC/lib/dictionaries/cif_core.dic
dictionary named 'cif_core.dic' version 2.4.2 from 2011-04-26.

Automatic conversion script
Id: cif_fix_values 2827 2014-09-09 07:05:25Z andrius 
;
_cod_original_cell_volume 2400.45(13)
_cod_original_sg_symbol_H-M P2(1)/c
_cod_database_code 7218831

loop_
_symmetry_equiv_pos_as_xyz
'x, y, z'
'-x, y+1/2, -z+1/2'
'-x, -y, -z'
'x, -y-1/2, z-1/2'

loop_
_atom_site_label
_atom_site_type_symbol
_atom_site_fract_x
_atom_site_fract_y
_atom_site_fract_z
_atom_site_U_iso_or_equiv
_atom_site_adp_type
_atom_site_occupancy
_atom_site_symmetry_multiplicity
_atom_site_calc_flag
_atom_site_refinement_flags
_atom_site_disorder_assembly
_atom_site_disorder_group
Ni1 Ni 0.34540(19) 0.16136(7) 0.61510(15) 0.0355(5) Uani 1 1 d . . .
I1 I 0.43707(19) 0.25052(6) 0.60610(14) 0.0874(7) Uani 1 1 d . A .
O3 O 0.6099(11) 0.0725(4) -0.0017(8) 0.049(3) Uani 1 1 d . A .
O4 O 0.9973(9) 0.0070(4) 0.3334(7) 0.0310(19) Uani 1 1 d . . .
N1 N 0.8249(12) 0.0340(4) 0.1446(8) 0.031(2) Uani 1 1 d . A .
N2 N 0.4089(11) 0.1380(4) 0.3904(8) 0.025(2) Uani 1 1 d . . .
N3 N 0.5849(11) 0.1017(4) 0.5489(8) 0.026(2) Uani 1 1 d . . .
C1 C 0.4531(15) 0.1318(5) 0.5155(11) 0.033(3) Uani 1 1 d . A .
C2 C 0.5121(14) 0.1125(5) 0.3448(11) 0.028(3) Uani 1 1 d . A .
C3 C 0.5152(14) 0.1058(5) 0.2236(11) 0.031(3) Uani 1 1 d . . .
H3 H 0.4363 0.1202 0.1537 0.037 Uiso 1 1 calc R A .
C4 C 0.6407(14) 0.0771(5) 0.2145(11) 0.030(3) Uani 1 1 d . A .
C5 C 0.7568(12) 0.0551(5) 0.3171(10) 0.026(3) Uani 1 1 d . . .
C6 C 0.7549(12) 0.0607(5) 0.4365(10) 0.023(2) Uani 1 1 d . A .
H6 H 0.8341 0.0461 0.5058 0.027 Uiso 1 1 calc R . .
C7 C 0.6288(13) 0.0893(5) 0.4463(10) 0.025(3) Uani 1 1 d . A .
C8 C 0.6787(14) 0.0630(5) 0.1029(11) 0.033(3) Uani 1 1 d . . .
C9 C 0.8792(14) 0.0280(5) 0.2754(10) 0.027(3) Uani 1 1 d . A .
C10 C 0.9489(14) 0.0542(5) -0.0074(10) 0.030(3) Uani 1 1 d . . .
H10 H 0.9145 0.0913 -0.0107 0.036 Uiso 1 1 calc R . .
C11 C 0.9091(14) 0.0163(5) 0.0691(10) 0.030(3) Uani 1 1 d . . .
C12 C 0.9638(14) -0.0383(5) 0.0766(10) 0.032(3) Uani 1 1 d . . .
H12 H 0.9396 -0.0639 0.1301 0.039 Uiso 1 1 calc R . .
C13 C 0.2706(15) 0.1696(5) 0.3157(12) 0.035(3) Uani 1 1 d . A .
H13A H 0.2991 0.1937 0.2571 0.043 Uiso 1 1 calc R . .
H13B H 0.2333 0.1933 0.3702 0.043 Uiso 1 1 calc R . .
C14 C 0.1413(18) 0.1302(7) 0.2452(15) 0.059(4) Uani 1 1 d . . .
H14A H 0.1850 0.1012 0.2072 0.089 Uiso 1 1 calc R A .
H14B H 0.0617 0.1506 0.1811 0.089 Uiso 1 1 calc R . .
H14C H 0.0942 0.1136 0.3020 0.089 Uiso 1 1 calc R . .
C15 C 0.6696(14) 0.0839(5) 0.6735(10) 0.029(3) Uani 1 1 d . A .
H15A H 0.6375 0.1066 0.7326 0.035 Uiso 1 1 calc R . .
H15B H 0.7826 0.0895 0.6907 0.035 Uiso 1 1 calc R . .
C16 C 0.6378(14) 0.0231(5) 0.6908(12) 0.036(3) Uani 1 1 d . . .
H16A H 0.5270 0.0181 0.6795 0.053 Uiso 1 1 calc R A .
H16B H 0.7002 0.0114 0.7739 0.053 Uiso 1 1 calc R . .
H16C H 0.6656 0.0009 0.6301 0.053 Uiso 1 1 calc R . .
C17 C 0.2131(18) 0.0923(6) 0.6283(14) 0.027(3) Uiso 0.788(7) 1 d PD A 1
H17A H 0.2164 0.0598 0.5831 0.032 Uiso 0.788(7) 1 calc PR A 1
C18 C 0.318(2) 0.1054(9) 0.7536(19) 0.043(4) Uiso 0.788(7) 1 d PD A 1
H18A H 0.3947 0.0818 0.8060 0.052 Uiso 0.788(7) 1 calc PR A 1
C19 C 0.283(2) 0.1583(9) 0.7803(18) 0.044(4) Uiso 0.788(7) 1 d PD A 1
H19A H 0.3354 0.1782 0.8533 0.053 Uiso 0.788(7) 1 calc PR A 1
C20 C 0.155(2) 0.1780(7) 0.6794(19) 0.043(5) Uiso 0.788(7) 1 d PD A 1
H20A H 0.1075 0.2132 0.6732 0.052 Uiso 0.788(7) 1 calc PR A 1
C21 C 0.111(2) 0.1347(7) 0.5886(16) 0.041(4) Uiso 0.788(7) 1 d PD A 1
H21A H 0.0257 0.1356 0.5140 0.050 Uiso 0.788(7) 1 calc PR A 1
C17' C 0.170(7) 0.0986(19) 0.602(4) 0.027(3) Uiso 0.212(7) 1 d PD A 2
H17B H 0.1320 0.0744 0.5332 0.032 Uiso 0.212(7) 1 calc PR A 2
C18' C 0.300(7) 0.088(2) 0.716(6) 0.043(4) Uiso 0.212(7) 1 d PD A 2
H18B H 0.3624 0.0553 0.7334 0.052 Uiso 0.212(7) 1 calc PR A 2
C19' C 0.316(7) 0.132(3) 0.794(4) 0.044(4) Uiso 0.212(7) 1 d PD A 2
H19B H 0.3870 0.1346 0.8753 0.053 Uiso 0.212(7) 1 calc PR A 2
C20' C 0.206(9) 0.173(2) 0.729(6) 0.043(5) Uiso 0.212(7) 1 d PD A 2
H20B H 0.1962 0.2088 0.7582 0.052 Uiso 0.212(7) 1 calc PR A 2
C21' C 0.114(7) 0.150(2) 0.612(5) 0.041(4) Uiso 0.212(7) 1 d PD A 2
H21B H 0.0280 0.1672 0.5529 0.050 Uiso 0.212(7) 1 calc PR A 2
C22 C 0.792(2) 0.2644(4) 0.3480(15) 0.085(6) Uani 1 1 d D . .
H22A H 0.7178 0.2838 0.2758 0.102 Uiso 0.788(7) 1 calc PR A 1
H22B H 0.7379 0.2642 0.2570 0.102 Uiso 0.212(7) 1 calc PR A 2
Cl1 Cl 0.9670(9) 0.2998(3) 0.3968(8) 0.130(3) Uani 1 1 d . A .
Cl2 Cl 0.8390(7) 0.1983(2) 0.3012(7) 0.0833(19) Uani 0.788(7) 1 d PD A 1
Cl3 Cl 0.7076(9) 0.2548(4) 0.4592(7) 0.112(3) Uani 0.788(7) 1 d PD A 1
Cl2' Cl 0.792(3) 0.2014(6) 0.423(2) 0.0833(19) Uani 0.212(7) 1 d PD A 2
Cl3' Cl 0.714(3) 0.3116(8) 0.434(2) 0.112(3) Uani 0.212(7) 1 d PD A 2

loop_
_atom_site_aniso_label
_atom_site_aniso_U_11
_atom_site_aniso_U_22
_atom_site_aniso_U_33
_atom_site_aniso_U_23
_atom_site_aniso_U_13
_atom_site_aniso_U_12
Ni1 0.0340(9) 0.0419(10) 0.0360(10) -0.0060(8) 0.0190(7) -0.0021(7)
I1 0.1030(12) 0.0773(10) 0.0993(12) -0.0173(7) 0.0570(10) -0.0168(7)
O3 0.043(5) 0.080(7) 0.021(5) 0.007(5) 0.008(4) 0.024(5)
O4 0.024(4) 0.053(5) 0.018(4) 0.010(4) 0.009(4) 0.011(4)
N1 0.035(6) 0.045(6) 0.018(5) 0.000(4) 0.015(4) 0.012(5)
N2 0.026(5) 0.031(5) 0.019(5) 0.003(4) 0.009(4) 0.011(4)
N3 0.024(5) 0.034(5) 0.021(5) -0.004(4) 0.010(4) 0.001(4)
C1 0.042(8) 0.034(7) 0.032(7) -0.011(6) 0.024(6) -0.006(6)
C2 0.036(7) 0.024(6) 0.024(6) -0.001(5) 0.011(5) 0.003(5)
C3 0.027(6) 0.038(7) 0.027(7) 0.006(5) 0.007(5) 0.007(5)
C4 0.031(7) 0.037(7) 0.025(6) 0.000(5) 0.013(5) 0.003(5)
C5 0.017(6) 0.040(7) 0.020(6) 0.001(5) 0.005(5) 0.002(5)
C6 0.021(6) 0.029(6) 0.018(6) 0.001(5) 0.007(4) -0.001(5)
C7 0.027(6) 0.028(6) 0.020(6) -0.004(5) 0.010(5) 0.003(5)
C8 0.037(7) 0.044(8) 0.019(7) 0.005(5) 0.011(6) 0.013(6)
C9 0.033(7) 0.034(7) 0.021(6) 0.001(5) 0.017(5) -0.004(5)
C10 0.041(7) 0.033(7) 0.019(6) 0.007(5) 0.014(5) 0.005(6)
C11 0.029(6) 0.042(7) 0.016(6) -0.009(5) 0.004(5) 0.008(5)
C12 0.033(7) 0.047(8) 0.017(6) 0.004(5) 0.009(5) -0.007(6)
C13 0.037(7) 0.042(7) 0.033(7) 0.010(6) 0.020(6) 0.009(6)
C14 0.043(9) 0.061(10) 0.054(10) 0.001(8) -0.011(7) 0.007(7)
C15 0.035(7) 0.032(7) 0.021(6) 0.005(5) 0.011(5) -0.002(5)
C16 0.028(7) 0.050(8) 0.030(7) -0.002(6) 0.012(5) -0.004(6)
C22 0.066(12) 0.088(14) 0.091(15) 0.013(12) 0.014(11) -0.002(11)
Cl1 0.126(5) 0.105(5) 0.202(8) -0.059(5) 0.113(6) -0.048(4)
Cl2 0.073(4) 0.059(3) 0.109(5) -0.001(3) 0.017(3) 0.004(3)
Cl3 0.086(5) 0.178(9) 0.095(5) -0.016(5) 0.061(4) -0.025(5)
Cl2' 0.073(4) 0.059(3) 0.109(5) -0.001(3) 0.017(3) 0.004(3)
Cl3' 0.086(5) 0.178(9) 0.095(5) -0.016(5) 0.061(4) -0.025(5)

loop_
_atom_type_symbol
_atom_type_description
_atom_type_scat_dispersion_real
_atom_type_scat_dispersion_imag
_atom_type_scat_source
C C 0.0033 0.0016 'International Tables Vol C Tables 4.2.6.8 and 6.1.1.4'
H H 0.0000 0.0000 'International Tables Vol C Tables 4.2.6.8 and 6.1.1.4'
N N 0.0061 0.0033 'International Tables Vol C Tables 4.2.6.8 and 6.1.1.4'
O O 0.0106 0.0060 'International Tables Vol C Tables 4.2.6.8 and 6.1.1.4'
Cl Cl 0.1484 0.1585 'International Tables Vol C Tables 4.2.6.8 and 6.1.1.4'
Ni Ni 0.3393 1.1124 'International Tables Vol C Tables 4.2.6.8 and 6.1.1.4'
I I -0.4742 1.8119 'International Tables Vol C Tables 4.2.6.8 and 6.1.1.4'

loop_
_geom_angle_atom_site_label_1
_geom_angle_atom_site_label_2
_geom_angle_atom_site_label_3
_geom_angle
_geom_angle_site_symmetry_1
C1 Ni1 C17 99.6(6) .
C1 Ni1 C21' 131.1(17) .
C17 Ni1 C21' 45.7(15) .
C1 Ni1 C20' 164.8(14) .
C17 Ni1 C20' 65.5(15) .
C21' Ni1 C20' 39.9(13) .
C1 Ni1 C20 158.4(7) .
C17 Ni1 C20 64.9(6) .
C21' Ni1 C20 27.4(15) .
C20' Ni1 C20 16.8(18) .
C1 Ni1 C21 119.4(6) .
C17 Ni1 C21 37.3(6) .
C21' Ni1 C21 12.1(15) .
C20' Ni1 C21 50.3(18) .
C20 Ni1 C21 39.3(7) .
C1 Ni1 C19 150.0(8) .
C17 Ni1 C19 65.5(6) .
C21' Ni1 C19 57.3(16) .
C20' Ni1 C19 22.3(17) .
C20 Ni1 C19 38.9(7) .
C21 Ni1 C19 65.1(7) .
C1 Ni1 C18 114.8(7) .
C17 Ni1 C18 40.5(7) .
C21' Ni1 C18 64.7(16) .
C20' Ni1 C18 52.4(17) .
C20 Ni1 C18 63.9(7) .
C21 Ni1 C18 64.3(7) .
C19 Ni1 C18 37.2(7) .
C1 Ni1 C17' 102.0(13) .
C17 Ni1 C17' 11.6(13) .
C21' Ni1 C17' 37.0(11) .
C20' Ni1 C17' 64.0(16) .
C20 Ni1 C17' 59.7(14) .
C21 Ni1 C17' 27.0(14) .
C19 Ni1 C17' 68.8(14) .
C18 Ni1 C17' 49.8(14) .
C1 Ni1 C18' 103.5(16) .
C17 Ni1 C18' 28.1(16) .
C21' Ni1 C18' 63.2(17) .
C20' Ni1 C18' 62.2(16) .
C20 Ni1 C18' 70.2(15) .
C21 Ni1 C18' 59.4(15) .
C19 Ni1 C18' 50.9(16) .
C18 Ni1 C18' 15.3(13) .
C17' Ni1 C18' 39.0(12) .
C1 Ni1 C19' 132(2) .
C17 Ni1 C19' 56.0(16) .
C21' Ni1 C19' 63.8(17) .
C20' Ni1 C19' 37.8(12) .
C20 Ni1 C19' 52.8(17) .
C21 Ni1 C19' 68.1(15) .
C19 Ni1 C19' 18.1(16) .
C18 Ni1 C19' 20.3(16) .
C17' Ni1 C19' 62.7(16) .
C18' Ni1 C19' 35.3(12) .
C1 Ni1 I1 93.5(4) .
C17 Ni1 I1 165.0(4) .
C21' Ni1 I1 119.5(14) .
C20' Ni1 I1 101.6(14) .
C20 Ni1 I1 100.5(5) .
C21 Ni1 I1 128.7(5) .
C19 Ni1 I1 105.8(5) .
C18 Ni1 I1 137.9(6) .
C17' Ni1 I1 155.6(13) .
C18' Ni1 I1 153.0(17) .
C19' Ni1 I1 118.9(17) .
C11 N1 C9 123.5(10) .
C11 N1 C8 125.2(9) .
C9 N1 C8 111.2(9) .
C2 N2 C1 110.6(9) .
C2 N2 C13 124.9(9) .
C1 N2 C13 124.4(10) .
C1 N3 C7 110.5(9) .
C1 N3 C15 125.1(10) .
C7 N3 C15 124.4(9) .
N3 C1 N2 106.6(10) .
N3 C1 Ni1 128.8(9) .
N2 C1 Ni1 124.6(9) .
N2 C2 C7 106.7(10) .
N2 C2 C3 132.1(11) .
C7 C2 C3 121.2(11) .
C4 C3 C2 114.9(11) .
C3 C4 C5 122.9(11) .
C3 C4 C8 128.6(11) .
C5 C4 C8 108.4(10) .
C6 C5 C4 123.0(10) .
C6 C5 C9 127.8(10) .
C4 C5 C9 109.2(10) .
C7 C6 C5 114.4(10) .
C6 C7 N3 130.9(10) .
C6 C7 C2 123.6(10) .
N3 C7 C2 105.5(9) .
O3 C8 N1 123.7(11) .
O3 C8 C4 130.1(11) .
N1 C8 C4 106.2(9) .
O4 C9 N1 125.1(10) .
O4 C9 C5 130.0(10) .
N1 C9 C5 104.9(10) .
C12 C10 C11 120.4(12) 3_755
N1 C11 C10 119.8(11) .
N1 C11 C12 120.3(11) .
C10 C11 C12 119.8(11) .
C10 C12 C11 119.8(11) 3_755
N2 C13 C14 110.0(11) .
N3 C15 C16 110.7(10) .
C21 C17 C18 108.3(14) .
C21 C17 Ni1 73.5(11) .
C18 C17 Ni1 72.4(10) .
C19 C18 C17 107.2(16) .
C19 C18 Ni1 70.9(11) .
C17 C18 Ni1 67.1(10) .
C18 C19 C20 108.3(15) .
C18 C19 Ni1 71.9(11) .
C20 C19 Ni1 69.7(10) .
C19 C20 C21 107.6(15) .
C19 C20 Ni1 71.4(11) .
C21 C20 Ni1 70.9(11) .
C17 C21 C20 108.2(15) .
C17 C21 Ni1 69.2(11) .
C20 C21 Ni1 69.7(11) .
C21' C17' C18' 107(2) .
C21' C17' Ni1 69(4) .
C18' C17' Ni1 73(3) .
C19' C18' C17' 109(2) .
C19' C18' Ni1 74(4) .
C17' C18' Ni1 68(3) .
C18' C19' C20' 107(2) .
C18' C19' Ni1 71(3) .
C20' C19' Ni1 65(3) .
C19' C20' C21' 108(2) .
C19' C20' Ni1 77(3) .
C21' C20' Ni1 70(4) .
C17' C21' C20' 108(2) .
C17' C21' Ni1 74(4) .
C20' C21' Ni1 70(4) .
Cl3 C22 Cl1 114.6(10) .
Cl3 C22 Cl2' 55.9(8) .
Cl1 C22 Cl2' 115.1(14) .
Cl3 C22 Cl2 108.2(7) .
Cl1 C22 Cl2 105.1(8) .
Cl2' C22 Cl2 53.6(9) .
Cl3 C22 Cl3' 47.4(8) .
Cl1 C22 Cl3' 89.5(11) .
Cl2' C22 Cl3' 102.6(7) .
Cl2 C22 Cl3' 155.6(10) .

loop_
_geom_bond_atom_site_label_1
_geom_bond_atom_site_label_2
_geom_bond_distance
_geom_bond_site_symmetry_2
Ni1 C1 1.881(12) .
Ni1 C17 2.098(17) .
Ni1 C21' 2.12(7) .
Ni1 C20' 2.12(7) .
Ni1 C20 2.135(19) .
Ni1 C21 2.15(2) .
Ni1 C19 2.158(19) .
Ni1 C18 2.17(2) .
Ni1 C17' 2.18(6) .
Ni1 C18' 2.25(6) .
Ni1 C19' 2.28(6) .
Ni1 I1 2.334(2) .
O3 C8 1.183(14) .
O4 C9 1.178(14) .
N1 C11 1.402(15) .
N1 C9 1.429(15) .
N1 C8 1.440(15) .
N2 C2 1.366(15) .
N2 C1 1.370(15) .
N2 C13 1.482(15) .
N3 C1 1.347(16) .
N3 C7 1.398(14) .
N3 C15 1.453(15) .
C2 C7 1.410(16) .
C2 C3 1.415(17) .
C3 C4 1.371(17) .
C4 C5 1.405(16) .
C4 C8 1.477(17) .
C5 C6 1.387(16) .
C5 C9 1.503(16) .
C6 C7 1.377(16) .
C10 C12 1.354(17) 3_755
C10 C11 1.402(18) .
C11 C12 1.409(18) .
C12 C10 1.354(17) 3_755
C13 C14 1.53(2) .
C15 C16 1.530(18) .
C17 C21 1.36(2) .
C17 C18 1.48(2) .
C18 C19 1.38(3) .
C19 C20 1.43(3) .
C20 C21 1.44(2) .
C17' C21' 1.36(3) .
C17' C18' 1.48(3) .
C18' C19' 1.37(3) .
C19' C20' 1.43(3) .
C20' C21' 1.45(3) .
C22 Cl3 1.716(9) .
C22 Cl1 1.729(19) .
C22 Cl2' 1.757(10) .
C22 Cl2 1.788(9) .
C22 Cl3' 1.805(9) .
